data_7103477
loop_
_publ_author_name
'Hutton, Brian W'
'MacIntosh, Fraser'
'Ellis, David'
'Herisse, Fabien'
'Macgregor, Stuart A'
'McKay, David'
'Petrie-Armstrong, Victoria'
'Rosair, Georgina M'
'Perekalin, Dmitry S'
'Tricas, Hugo'
'Welch, Alan J'

_publ_section_title
;
 Unprecedented steric deformation of ortho-carborane.
;
_journal_issue 42
_journal_name_full 'Chemical communications (Cambridge, England)'
_journal_page_first 5345
_journal_page_last 5347
_journal_paper_doi 10.1039/b810702e
_journal_year 2008
_chemical_formula_sum 'C24 H40 B10'
_chemical_formula_weight 436.66
_chemical_name_systematic
;
?
;
_space_group_IT_number 9
_symmetry_cell_setting monoclinic
_symmetry_space_group_name_Hall 'C -2yc'
_symmetry_space_group_name_H-M 'C 1 c 1'
_atom_sites_solution_hydrogens geom
_atom_sites_solution_primary direct
_atom_sites_solution_secondary difmap
_audit_creation_method SHELXL-97
_cell_angle_alpha 90.00
_cell_angle_beta 112.03(3)
_cell_angle_gamma 90.00
_cell_formula_units_Z 4
_cell_length_a 21.315(4)
_cell_length_b 8.1515(16)
_cell_length_c 15.649(3)
_cell_measurement_reflns_used 8386
_cell_measurement_temperature 100(2)
_cell_measurement_theta_max 26.03
_cell_measurement_theta_min 2.69
_cell_volume 2520.6(9)
_computing_cell_refinement 'Bruker APEX2'
_computing_data_collection 'Bruker APEX2'
_computing_data_reduction 'Bruker APEX2'
_computing_molecular_graphics 'Bruker SHELXTL'
_computing_publication_material 'Bruker SHELXTL'
_computing_structure_refinement 'SHELXL-97 (Sheldrick, 1997)'
_computing_structure_solution 'SHELXS-97 (Sheldrick, 1990)'
_diffrn_ambient_temperature 100(2)
_diffrn_measured_fraction_theta_full 0.975
_diffrn_measured_fraction_theta_max 0.969
_diffrn_measurement_device_type 'Bruker X8 APEX2'
_diffrn_measurement_method '\w and \f scans'
_diffrn_radiation_monochromator graphite
_diffrn_radiation_source 'fine-focus sealed tube'
_diffrn_radiation_type MoK\a
_diffrn_radiation_wavelength 0.71073
_diffrn_reflns_av_R_equivalents 0.0399
_diffrn_reflns_av_sigmaI/netI 0.0320
_diffrn_reflns_limit_h_max 26
_diffrn_reflns_limit_h_min -26
_diffrn_reflns_limit_k_max 10
_diffrn_reflns_limit_k_min -10
_diffrn_reflns_limit_l_max 13
_diffrn_reflns_limit_l_min -19
_diffrn_reflns_number 13998
_diffrn_reflns_theta_full 25.00
_diffrn_reflns_theta_max 26.12
_diffrn_reflns_theta_min 2.70
_exptl_absorpt_coefficient_mu 0.058
_exptl_absorpt_correction_T_max 0.9954
_exptl_absorpt_correction_T_min 0.9538
_exptl_absorpt_correction_type multi-scan
_exptl_absorpt_process_details 'SADABS (Bruker, 2004)'
_exptl_crystal_colour colourless
_exptl_crystal_density_diffrn 1.151
_exptl_crystal_density_method 'not measured'
_exptl_crystal_description PLATE
_exptl_crystal_F_000 936
_exptl_crystal_size_max 0.82
_exptl_crystal_size_mid 0.75
_exptl_crystal_size_min 0.08
_refine_diff_density_max 0.500
_refine_diff_density_min -0.234
_refine_diff_density_rms 0.059
_refine_ls_extinction_method none
_refine_ls_goodness_of_fit_ref 1.152
_refine_ls_hydrogen_treatment constr
_refine_ls_matrix_type full
_refine_ls_number_parameters 307
_refine_ls_number_reflns 2424
_refine_ls_number_restraints 2
_refine_ls_restrained_S_all 1.151
_refine_ls_R_factor_all 0.0643
_refine_ls_R_factor_gt 0.0582
_refine_ls_shift/su_max 0.000
_refine_ls_shift/su_mean 0.000
_refine_ls_structure_factor_coef Fsqd
_refine_ls_weighting_details 'calc w=1/[\s^2^(Fo^2^)+(0.0894P)^2^+2.4764P] where P=(Fo^2^+2Fc^2^)/3'
_refine_ls_weighting_scheme calc
_refine_ls_wR_factor_gt 0.1515
_refine_ls_wR_factor_ref 0.1568
_reflns_number_gt 2204
_reflns_number_total 2424
_reflns_threshold_expression >2sigma(I)
_cod_data_source_file b810702e.txt
_cod_data_source_block x82233_0m
_cod_depositor_comments
;
The following automatic conversions were performed:
'_symmetry_cell_setting' value 'Monoclinic' changed to 'monoclinic'
according to '/home/saulius/struct/CIF-dictionaries/cif_core.dic'
dictionary named 'cif_core.dic' version 2.4.1 from
2010-06-29.

'_exptl_absorpt_correction_type' value 'MULTI-SCAN' changed
to 'multi-scan' according to
'/home/saulius/struct/CIF-dictionaries/cif_core.dic' dictionary named
'cif_core.dic' version 2.4.1 from 2010-06-29.

Automatic conversion script
Id: cif_fix_enum 1527 2010-12-29 10:47:43Z saulius 
;
_cod_original_sg_symbol_H-M Cc
_cod_database_code 7103477

loop_
_symmetry_equiv_pos_as_xyz
'x, y, z'
'x, -y, z+1/2'
'x+1/2, y+1/2, z'
'x+1/2, -y+1/2, z+1/2'

loop_
_atom_site_label
_atom_site_type_symbol
_atom_site_fract_x
_atom_site_fract_y
_atom_site_fract_z
_atom_site_U_iso_or_equiv
_atom_site_adp_type
_atom_site_occupancy
_atom_site_symmetry_multiplicity
_atom_site_calc_flag
_atom_site_refinement_flags
_atom_site_disorder_assembly
_atom_site_disorder_group
C1 C 0.34030(19) 0.8453(4) 0.4018(3) 0.0157(7) Uani 1 1 d . . .
B2 B 0.3101(2) 0.6594(5) 0.4250(3) 0.0169(8) Uani 1 1 d . . .
H2 H 0.3261 0.6025 0.4951 0.020 Uiso 1 1 calc R . .
B3 B 0.2589(2) 0.8375(5) 0.3950(3) 0.0159(8) Uani 1 1 d . . .
H3 H 0.2418 0.9004 0.4460 0.019 Uiso 1 1 calc R . .
B4 B 0.2787(2) 0.9512(5) 0.3122(3) 0.0174(8) Uani 1 1 d . . .
H4 H 0.2747 1.0882 0.3074 0.021 Uiso 1 1 calc R . .
B5 B 0.3442(2) 0.8432(5) 0.2929(3) 0.0199(9) Uani 1 1 d . . .
H5 H 0.3840 0.9097 0.2759 0.024 Uiso 1 1 calc R . .
B6 B 0.3643(2) 0.6661(5) 0.3630(3) 0.0200(9) Uani 1 1 d . . .
H6 H 0.4171 0.6162 0.3926 0.024 Uiso 1 1 calc R . .
C7 C 0.22904(18) 0.6494(4) 0.3455(2) 0.0153(7) Uani 1 1 d . . .
B8 B 0.2060(2) 0.8222(5) 0.2772(3) 0.0172(8) Uani 1 1 d . . .
H8 H 0.1533 0.8725 0.2497 0.021 Uiso 1 1 calc R . .
B9 B 0.2597(2) 0.8270(5) 0.2130(3) 0.0201(9) Uani 1 1 d . . .
H9 H 0.2428 0.8822 0.1424 0.024 Uiso 1 1 calc R . .
B10 B 0.3125(2) 0.6505(6) 0.2428(3) 0.0224(9) Uani 1 1 d . . .
H10 H 0.3305 0.5892 0.1921 0.027 Uiso 1 1 calc R . .
B11 B 0.2919(2) 0.5375(5) 0.3254(3) 0.0193(8) Uani 1 1 d . . .
H11 H 0.2960 0.4005 0.3292 0.023 Uiso 1 1 calc R . .
B12 B 0.2272(2) 0.6374(5) 0.2341(3) 0.0182(8) Uani 1 1 d . . .
H12 H 0.1882 0.5660 0.1778 0.022 Uiso 1 1 calc R . .
C11 C 0.39290(18) 0.9423(5) 0.4845(2) 0.0175(8) Uani 1 1 d . . .
C12 C 0.3645(2) 1.1122(5) 0.4946(3) 0.0217(8) Uani 1 1 d . . .
H12A H 0.3512 1.1710 0.4350 0.026 Uiso 1 1 calc R . .
H12B H 0.3233 1.0968 0.5085 0.026 Uiso 1 1 calc R . .
C13 C 0.4144(2) 1.2176(5) 0.5696(3) 0.0270(9) Uani 1 1 d . . .
H13A H 0.4245 1.1649 0.6303 0.032 Uiso 1 1 calc R . .
H13B H 0.3939 1.3262 0.5707 0.032 Uiso 1 1 calc R . .
C14 C 0.4804(2) 1.2404(5) 0.5529(3) 0.0288(9) Uani 1 1 d . . .
H14A H 0.4713 1.3061 0.4964 0.035 Uiso 1 1 calc R . .
H14B H 0.5135 1.3008 0.6054 0.035 Uiso 1 1 calc R . .
C15 C 0.5099(2) 1.0745(5) 0.5426(3) 0.0242(9) Uani 1 1 d . . .
H15A H 0.5509 1.0915 0.5281 0.029 Uiso 1 1 calc R . .
H15B H 0.5234 1.0132 0.6013 0.029 Uiso 1 1 calc R . .
C16 C 0.45812(19) 0.9751(5) 0.4659(3) 0.0209(8) Uani 1 1 d . . .
H16A H 0.4785 0.8689 0.4595 0.025 Uiso 1 1 calc R . .
H16B H 0.4463 1.0351 0.4069 0.025 Uiso 1 1 calc R . .
C111 C 0.40934(19) 0.8419(5) 0.5720(3) 0.0189(8) Uani 1 1 d . . .
C112 C 0.3780(2) 0.8550(6) 0.6343(3) 0.0293(10) Uani 1 1 d . . .
H112 H 0.3433 0.9310 0.6306 0.035 Uiso 1 1 calc R . .
C113 C 0.4067(3) 0.7334(6) 0.7069(3) 0.0409(13) Uani 1 1 d . . .
H11A H 0.4274 0.7875 0.7678 0.049 Uiso 1 1 calc R . .
H11B H 0.3712 0.6568 0.7089 0.049 Uiso 1 1 calc R . .
C114 C 0.4570(3) 0.6477(6) 0.6841(3) 0.0410(13) Uani 1 1 d . . .
H114 H 0.4846 0.5607 0.7188 0.049 Uiso 1 1 calc R . .
C115 C 0.4589(2) 0.7131(5) 0.6021(3) 0.0265(9) Uani 1 1 d . . .
H115 H 0.4878 0.6784 0.5719 0.032 Uiso 1 1 calc R . .
C71 C 0.17519(18) 0.5589(5) 0.3755(2) 0.0170(7) Uani 1 1 d . . .
C72 C 0.2009(2) 0.3861(5) 0.4134(3) 0.0248(9) Uani 1 1 d . . .
H72A H 0.2123 0.3249 0.3665 0.030 Uiso 1 1 calc R . .
H72B H 0.2428 0.3973 0.4689 0.030 Uiso 1 1 calc R . .
C73 C 0.1492(2) 0.2885(5) 0.4380(3) 0.0303(10) Uani 1 1 d . . .
H73A H 0.1402 0.3451 0.4882 0.036 Uiso 1 1 calc R . .
H73B H 0.1678 0.1786 0.4606 0.036 Uiso 1 1 calc R . .
C74 C 0.0830(2) 0.2697(6) 0.3545(3) 0.0326(10) Uani 1 1 d . . .
H74A H 0.0909 0.2034 0.3065 0.039 Uiso 1 1 calc R . .
H74B H 0.0491 0.2122 0.3729 0.039 Uiso 1 1 calc R . .
C75 C 0.0563(2) 0.4380(6) 0.3160(3) 0.0285(9) Uani 1 1 d . . .
H75A H 0.0449 0.5007 0.3625 0.034 Uiso 1 1 calc R . .
H75B H 0.0145 0.4254 0.2605 0.034 Uiso 1 1 calc R . .
C76 C 0.10882(18) 0.5317(5) 0.2913(3) 0.0224(8) Uani 1 1 d . . .
H76A H 0.0899 0.6395 0.2649 0.027 Uiso 1 1 calc R . .
H76B H 0.1190 0.4700 0.2435 0.027 Uiso 1 1 calc R . .
C711 C 0.16239(19) 0.6641(5) 0.4476(3) 0.0191(8) Uani 1 1 d . . .
C712 C 0.1156(2) 0.7977(5) 0.4293(3) 0.0264(9) Uani 1 1 d . . .
H712 H 0.0849 0.8315 0.3704 0.032 Uiso 1 1 calc R . .
C713 C 0.1232(3) 0.8700(5) 0.5140(4) 0.0342(11) Uani 1 1 d . . .
H713 H 0.0992 0.9633 0.5218 0.041 Uiso 1 1 calc R . .
C714 C 0.1729(3) 0.7809(6) 0.5866(3) 0.0361(11) Uani 1 1 d . . .
H71A H 0.1529 0.7337 0.6289 0.043 Uiso 1 1 calc R . .
H71B H 0.2110 0.8533 0.6224 0.043 Uiso 1 1 calc R . .
C715 C 0.1960(2) 0.6508(5) 0.5410(3) 0.0269(9) Uani 1 1 d . . .
H715 H 0.2290 0.5701 0.5713 0.032 Uiso 1 1 calc R . .

loop_
_atom_site_aniso_label
_atom_site_aniso_U_11
_atom_site_aniso_U_22
_atom_site_aniso_U_33
_atom_site_aniso_U_23
_atom_site_aniso_U_13
_atom_site_aniso_U_12
C1 0.0185(17) 0.0130(17) 0.0158(18) 0.0031(14) 0.0066(14) 0.0040(14)
B2 0.018(2) 0.0123(19) 0.019(2) 0.0021(15) 0.0056(16) 0.0024(16)
B3 0.0174(19) 0.0118(19) 0.017(2) 0.0007(15) 0.0049(15) 0.0019(16)
B4 0.019(2) 0.017(2) 0.014(2) 0.0044(15) 0.0029(15) 0.0019(16)
B5 0.023(2) 0.018(2) 0.020(2) 0.0001(16) 0.0099(17) -0.0006(17)
B6 0.020(2) 0.015(2) 0.026(2) -0.0015(16) 0.0095(18) -0.0004(17)
C7 0.0167(17) 0.0153(18) 0.0128(17) -0.0016(13) 0.0046(13) -0.0013(14)
B8 0.023(2) 0.0106(19) 0.016(2) 0.0021(16) 0.0054(16) 0.0032(16)
B9 0.028(2) 0.016(2) 0.015(2) 0.0026(15) 0.0073(17) -0.0029(17)
B10 0.029(2) 0.022(2) 0.020(2) -0.0045(17) 0.0128(18) -0.0038(18)
B11 0.021(2) 0.019(2) 0.020(2) 0.0000(17) 0.0084(16) 0.0032(17)
B12 0.025(2) 0.016(2) 0.012(2) 0.0000(16) 0.0056(16) 0.0001(17)
C11 0.0193(18) 0.0148(18) 0.0181(19) -0.0011(14) 0.0068(14) 0.0022(14)
C12 0.025(2) 0.0163(19) 0.0212(19) -0.0013(16) 0.0062(15) -0.0006(16)
C13 0.029(2) 0.022(2) 0.027(2) -0.0061(17) 0.0074(17) -0.0021(17)
C14 0.032(2) 0.022(2) 0.030(2) -0.0029(17) 0.0083(18) -0.0098(18)
C15 0.0230(19) 0.022(2) 0.029(2) -0.0027(17) 0.0122(16) -0.0065(16)
C16 0.0185(19) 0.026(2) 0.0204(19) 0.0032(15) 0.0097(15) 0.0005(16)
C111 0.0183(18) 0.0186(19) 0.0176(19) -0.0037(14) 0.0043(14) -0.0077(15)
C112 0.039(2) 0.030(2) 0.018(2) -0.0056(16) 0.0095(17) -0.0027(19)
C113 0.073(4) 0.026(2) 0.024(2) -0.0027(19) 0.018(2) -0.020(2)
C114 0.052(3) 0.024(2) 0.030(3) 0.0042(19) -0.004(2) -0.008(2)
C115 0.026(2) 0.025(2) 0.024(2) 0.0049(16) 0.0038(16) -0.0002(17)
C71 0.0189(18) 0.0143(18) 0.0172(19) 0.0008(14) 0.0061(14) -0.0011(14)
C72 0.024(2) 0.014(2) 0.035(2) -0.0016(16) 0.0096(17) -0.0048(16)
C73 0.034(2) 0.019(2) 0.038(3) 0.0057(18) 0.0134(19) -0.0032(18)
C74 0.035(2) 0.031(2) 0.035(2) -0.0117(19) 0.017(2) -0.019(2)
C75 0.022(2) 0.039(2) 0.023(2) -0.0085(17) 0.0059(16) -0.0139(18)
C76 0.0141(18) 0.034(2) 0.0160(18) -0.0036(16) 0.0017(14) -0.0038(16)
C711 0.0212(19) 0.0206(19) 0.0179(19) -0.0039(14) 0.0101(15) -0.0120(16)
C712 0.033(2) 0.021(2) 0.031(2) 0.0044(17) 0.0191(18) 0.0016(17)
C713 0.049(3) 0.020(2) 0.049(3) -0.008(2) 0.035(2) -0.009(2)
C714 0.055(3) 0.034(3) 0.025(2) -0.0097(19) 0.021(2) -0.022(2)
C715 0.031(2) 0.028(2) 0.022(2) 0.0020(17) 0.0096(17) -0.0086(18)

loop_
_atom_type_symbol
_atom_type_description
_atom_type_scat_dispersion_real
_atom_type_scat_dispersion_imag
_atom_type_scat_source
C C 0.0033 0.0000 'International Tables Vol C Tables 4.2.6.8 and 6.1.1.4'
H H 0.0000 0.0000 'International Tables Vol C Tables 4.2.6.8 and 6.1.1.4'
B B 0.0013 0.0000 'International Tables Vol C Tables 4.2.6.8 and 6.1.1.4'

loop_
_geom_angle_atom_site_label_1
_geom_angle_atom_site_label_2
_geom_angle_atom_site_label_3
_geom_angle
_geom_angle_site_symmetry_1
_geom_angle_site_symmetry_3
_geom_angle_publ_flag
C11 C1 B3 117.8(3) . . ?
C11 C1 B6 120.0(3) . . ?
B3 C1 B6 112.1(3) . . ?
C11 C1 B5 122.1(3) . . ?
B3 C1 B5 111.2(3) . . ?
B6 C1 B5 61.3(2) . . ?
C11 C1 B2 118.2(3) . . ?
B3 C1 B2 62.0(2) . . ?
B6 C1 B2 61.2(2) . . ?
B5 C1 B2 110.7(3) . . ?
C11 C1 B4 120.1(3) . . ?
B3 C1 B4 61.7(2) . . ?
B6 C1 B4 111.6(3) . . ?
B5 C1 B4 61.0(2) . . ?
B2 C1 B4 111.9(3) . . ?
C7 B2 C1 104.0(3) . . ?
C7 B2 B11 60.2(2) . . ?
C1 B2 B11 106.4(3) . . ?
C7 B2 B6 107.0(3) . . ?
C1 B2 B6 59.2(2) . . ?
B11 B2 B6 60.3(2) . . ?
C7 B2 B3 59.5(2) . . ?
C1 B2 B3 57.9(2) . . ?
B11 B2 B3 108.5(3) . . ?
B6 B2 B3 107.1(3) . . ?
C7 B2 H2 123.1 . . ?
C1 B2 H2 124.4 . . ?
B11 B2 H2 121.2 . . ?
B6 B2 H2 121.9 . . ?
B3 B2 H2 122.1 . . ?
C1 B3 C7 104.9(3) . . ?
C1 B3 B4 60.5(2) . . ?
C7 B3 B4 106.6(3) . . ?
C1 B3 B8 107.8(3) . . ?
C7 B3 B8 59.1(2) . . ?
B4 B3 B8 60.5(2) . . ?
C1 B3 B2 60.1(2) . . ?
C7 B3 B2 58.5(2) . . ?
B4 B3 B2 109.4(3) . . ?
B8 B3 B2 107.9(3) . . ?
C1 B3 H3 122.5 . . ?
C7 B3 H3 124.2 . . ?
B4 B3 H3 121.0 . . ?
B8 B3 H3 121.7 . . ?
B2 B3 H3 121.3 . . ?
C1 B4 B3 57.8(2) . . ?
C1 B4 B9 106.1(3) . . ?
B3 B4 B9 107.7(3) . . ?
C1 B4 B5 59.2(2) . . ?
B3 B4 B5 106.5(3) . . ?
B9 B4 B5 60.1(3) . . ?
C1 B4 B8 105.1(3) . . ?
B3 B4 B8 59.8(2) . . ?
B9 B4 B8 60.3(2) . . ?
B5 B4 B8 107.7(3) . . ?
C1 B4 H4 124.1 . . ?
B3 B4 H4 122.6 . . ?
B9 B4 H4 121.7 . . ?
B5 B4 H4 122.0 . . ?
B8 B4 H4 122.2 . . ?
C1 B5 B6 59.2(2) . . ?
C1 B5 B4 59.8(2) . . ?
B6 B5 B4 108.9(3) . . ?
C1 B5 B9 106.5(3) . . ?
B6 B5 B9 108.9(3) . . ?
B4 B5 B9 59.9(2) . . ?
C1 B5 B10 107.0(3) . . ?
B6 B5 B10 60.9(3) . . ?
B4 B5 B10 108.8(3) . . ?
B9 B5 B10 60.3(3) . . ?
C1 B5 H5 123.2 . . ?
B6 B5 H5 120.9 . . ?
B4 B5 H5 121.1 . . ?
B9 B5 H5 121.9 . . ?
B10 B5 H5 121.3 . . ?
C1 B6 B5 59.5(2) . . ?
C1 B6 B2 59.6(2) . . ?
B5 B6 B2 108.0(3) . . ?
C1 B6 B11 106.2(3) . . ?
B5 B6 B11 107.3(3) . . ?
B2 B6 B11 59.8(2) . . ?
C1 B6 B10 106.3(3) . . ?
B5 B6 B10 59.7(3) . . ?
B2 B6 B10 107.5(3) . . ?
B11 B6 B10 59.5(2) . . ?
C1 B6 H6 123.0 . . ?
B5 B6 H6 121.8 . . ?
B2 B6 H6 121.6 . . ?
B11 B6 H6 122.5 . . ?
B10 B6 H6 122.4 . . ?
C71 C7 B2 117.0(3) . . ?
C71 C7 B8 119.8(3) . . ?
B2 C7 B8 112.8(3) . . ?
C71 C7 B3 117.9(3) . . ?
B2 C7 B3 61.9(2) . . ?
B8 C7 B3 61.6(2) . . ?
C71 C7 B12 122.0(3) . . ?
B2 C7 B12 111.8(3) . . ?
B8 C7 B12 61.9(2) . . ?
B3 C7 B12 111.5(3) . . ?
C71 C7 B11 120.2(3) . . ?
B2 C7 B11 61.4(2) . . ?
B8 C7 B11 112.0(3) . . ?
B3 C7 B11 111.5(3) . . ?
B12 C7 B11 61.2(2) . . ?
C7 B8 B3 59.3(2) . . ?
C7 B8 B12 59.3(2) . . ?
B3 B8 B12 107.6(3) . . ?
C7 B8 B4 106.2(3) . . ?
B3 B8 B4 59.7(2) . . ?
B12 B8 B4 107.6(3) . . ?
C7 B8 B9 105.9(3) . . ?
B3 B8 B9 107.0(3) . . ?
B12 B8 B9 59.8(2) . . ?
B4 B8 B9 59.5(2) . . ?
C7 B8 H8 123.3 . . ?
B3 B8 H8 122.0 . . ?
B12 B8 H8 121.7 . . ?
B4 B8 H8 122.3 . . ?
B9 B8 H8 122.6 . . ?
B4 B9 B5 60.0(2) . . ?
B4 B9 B12 108.2(3) . . ?
B5 B9 B12 107.4(3) . . ?
B4 B9 B10 108.6(3) . . ?
B5 B9 B10 59.9(3) . . ?
B12 B9 B10 60.0(2) . . ?
B4 B9 B8 60.2(2) . . ?
B5 B9 B8 107.6(3) . . ?
B12 B9 B8 59.9(2) . . ?
B10 B9 B8 108.2(3) . . ?
B4 B9 H9 121.3 . . ?
B5 B9 H9 122.2 . . ?
B12 B9 H9 121.9 . . ?
B10 B9 H9 121.4 . . ?
B8 B9 H9 121.8 . . ?
B5 B10 B11 107.2(3) . . ?
B5 B10 B12 107.2(3) . . ?
B11 B10 B12 59.8(2) . . ?
B5 B10 B9 59.8(3) . . ?
B11 B10 B9 107.8(3) . . ?
B12 B10 B9 59.9(2) . . ?
B5 B10 B6 59.4(2) . . ?
B11 B10 B6 59.7(2) . . ?
B12 B10 B6 107.1(3) . . ?
B9 B10 B6 107.3(3) . . ?
B5 B10 H10 122.3 . . ?
B11 B10 H10 122.0 . . ?
B12 B10 H10 122.1 . . ?
B9 B10 H10 121.8 . . ?
B6 B10 H10 122.3 . . ?
C7 B11 B2 58.4(2) . . ?
C7 B11 B12 59.1(2) . . ?
B2 B11 B12 107.5(3) . . ?
C7 B11 B10 106.1(3) . . ?
B2 B11 B10 108.6(3) . . ?
B12 B11 B10 60.2(2) . . ?
C7 B11 B6 105.3(3) . . ?
B2 B11 B6 59.9(2) . . ?
B12 B11 B6 108.3(3) . . ?
B10 B11 B6 60.8(3) . . ?
C7 B11 H11 124.2 . . ?
B2 B11 H11 121.8 . . ?
B12 B11 H11 121.6 . . ?
B10 B11 H11 121.4 . . ?
B6 B11 H11 122.0 . . ?
C7 B12 B11 59.8(2) . . ?
C7 B12 B9 105.9(3) . . ?
B11 B12 B9 108.1(3) . . ?
C7 B12 B8 58.9(2) . . ?
B11 B12 B8 108.4(3) . . ?
B9 B12 B8 60.3(2) . . ?
C7 B12 B10 106.5(3) . . ?
B11 B12 B10 60.0(3) . . ?
B9 B12 B10 60.1(3) . . ?
B8 B12 B10 108.5(3) . . ?
C7 B12 H12 123.5 . . ?
B11 B12 H12 121.3 . . ?
B9 B12 H12 122.1 . . ?
B8 B12 H12 121.3 . . ?
B10 B12 H12 121.8 . . ?
C111 C11 C12 111.0(3) . . ?
C111 C11 C16 110.1(3) . . ?
C12 C11 C16 106.2(3) . . ?
C111 C11 C1 108.9(3) . . ?
C12 C11 C1 110.5(3) . . ?
C16 C11 C1 110.2(3) . . ?
C13 C12 C11 113.5(3) . . ?
C13 C12 H12A 108.9 . . ?
C11 C12 H12A 108.9 . . ?
C13 C12 H12B 108.9 . . ?
C11 C12 H12B 108.9 . . ?
H12A C12 H12B 107.7 . . ?
C12 C13 C14 111.0(3) . . ?
C12 C13 H13A 109.4 . . ?
C14 C13 H13A 109.4 . . ?
C12 C13 H13B 109.4 . . ?
C14 C13 H13B 109.4 . . ?
H13A C13 H13B 108.0 . . ?
C15 C14 C13 110.6(3) . . ?
C15 C14 H14A 109.5 . . ?
C13 C14 H14A 109.5 . . ?
C15 C14 H14B 109.5 . . ?
C13 C14 H14B 109.5 . . ?
H14A C14 H14B 108.1 . . ?
C16 C15 C14 110.4(3) . . ?
C16 C15 H15A 109.6 . . ?
C14 C15 H15A 109.6 . . ?
C16 C15 H15B 109.6 . . ?
C14 C15 H15B 109.6 . . ?
H15A C15 H15B 108.1 . . ?
C15 C16 C11 112.4(3) . . ?
C15 C16 H16A 109.1 . . ?
C11 C16 H16A 109.1 . . ?
C15 C16 H16B 109.1 . . ?
C11 C16 H16B 109.1 . . ?
H16A C16 H16B 107.9 . . ?
C112 C111 C115 108.4(4) . . ?
C112 C111 C11 126.0(4) . . ?
C115 C111 C11 125.6(4) . . ?
C111 C112 C113 109.1(4) . . ?
C111 C112 H112 125.5 . . ?
C113 C112 H112 125.5 . . ?
C114 C113 C112 105.7(4) . . ?
C114 C113 H11A 110.6 . . ?
C112 C113 H11A 110.6 . . ?
C114 C113 H11B 110.6 . . ?
C112 C113 H11B 110.6 . . ?
H11A C113 H11B 108.7 . . ?
C115 C114 C113 108.9(4) . . ?
C115 C114 H114 125.6 . . ?
C113 C114 H114 125.6 . . ?
C114 C115 C111 107.9(4) . . ?
C114 C115 H115 126.0 . . ?
C111 C115 H115 126.0 . . ?
C711 C71 C76 110.6(3) . . ?
C711 C71 C72 111.4(3) . . ?
C76 C71 C72 106.0(3) . . ?
C711 C71 C7 108.1(3) . . ?
C76 C71 C7 110.4(3) . . ?
C72 C71 C7 110.3(3) . . ?
C73 C72 C71 112.8(3) . . ?
C73 C72 H72A 109.0 . . ?
C71 C72 H72A 109.0 . . ?
C73 C72 H72B 109.0 . . ?
C71 C72 H72B 109.0 . . ?
H72A C72 H72B 107.8 . . ?
C72 C73 C74 111.1(4) . . ?
C72 C73 H73A 109.4 . . ?
C74 C73 H73A 109.4 . . ?
C72 C73 H73B 109.4 . . ?
C74 C73 H73B 109.4 . . ?
H73A C73 H73B 108.0 . . ?
C75 C74 C73 109.6(3) . . ?
C75 C74 H74A 109.7 . . ?
C73 C74 H74A 109.7 . . ?
C75 C74 H74B 109.7 . . ?
C73 C74 H74B 109.7 . . ?
H74A C74 H74B 108.2 . . ?
C74 C75 C76 110.6(4) . . ?
C74 C75 H75A 109.5 . . ?
C76 C75 H75A 109.5 . . ?
C74 C75 H75B 109.5 . . ?
C76 C75 H75B 109.5 . . ?
H75A C75 H75B 108.1 . . ?
C75 C76 C71 112.4(3) . . ?
C75 C76 H76A 109.1 . . ?
C71 C76 H76A 109.1 . . ?
C75 C76 H76B 109.1 . . ?
C71 C76 H76B 109.1 . . ?
H76A C76 H76B 107.9 . . ?
C715 C711 C712 108.6(4) . . ?
C715 C711 C71 125.4(4) . . ?
C712 C711 C71 125.9(3) . . ?
C713 C712 C711 107.8(4) . . ?
C713 C712 H712 126.1 . . ?
C711 C712 H712 126.1 . . ?
C712 C713 C714 109.1(4) . . ?
C712 C713 H713 125.5 . . ?
C714 C713 H713 125.5 . . ?
C713 C714 C715 105.4(4) . . ?
C713 C714 H71A 110.7 . . ?
C715 C714 H71A 110.7 . . ?
C713 C714 H71B 110.7 . . ?
C715 C714 H71B 110.7 . . ?
H71A C714 H71B 108.8 . . ?
C711 C715 C714 109.1(4) . . ?
C711 C715 H715 125.5 . . ?
C714 C715 H715 125.5 . . ?

loop_
_geom_bond_atom_site_label_1
_geom_bond_atom_site_label_2
_geom_bond_distance
_geom_bond_site_symmetry_2
_geom_bond_publ_flag
C1 C11 1.571(5) . ?
C1 B3 1.698(5) . ?
C1 B6 1.731(6) . ?
C1 B5 1.737(6) . ?
C1 B2 1.737(6) . ?
C1 B4 1.748(5) . ?
B2 C7 1.711(5) . ?
B2 B11 1.764(6) . ?
B2 B6 1.767(6) . ?
B2 B3 1.770(6) . ?
B2 H2 1.1200 . ?
B3 C7 1.728(5) . ?
B3 B4 1.767(6) . ?
B3 B8 1.769(6) . ?
B3 H3 1.1200 . ?
B4 B9 1.767(6) . ?
B4 B5 1.769(6) . ?
B4 B8 1.780(6) . ?
B4 H4 1.1200 . ?
B5 B6 1.767(6) . ?
B5 B9 1.770(6) . ?
B5 B10 1.772(6) . ?
B5 H5 1.1200 . ?
B6 B11 1.775(6) . ?
B6 B10 1.794(6) . ?
B6 H6 1.1200 . ?
C7 C71 1.577(5) . ?
C7 B8 1.724(5) . ?
C7 B12 1.731(5) . ?
C7 B11 1.743(6) . ?
B8 B12 1.776(6) . ?
B8 B9 1.783(6) . ?
B8 H8 1.1200 . ?
B9 B12 1.775(6) . ?
B9 B10 1.778(7) . ?
B9 H9 1.1200 . ?
B10 B11 1.772(6) . ?
B10 B12 1.777(6) . ?
B10 H10 1.1200 . ?
B11 B12 1.768(6) . ?
B11 H11 1.1200 . ?
B12 H12 1.1200 . ?
C11 C111 1.519(5) . ?
C11 C12 1.543(5) . ?
C11 C16 1.547(5) . ?
C12 C13 1.520(5) . ?
C12 H12A 0.9900 . ?
C12 H12B 0.9900 . ?
C13 C14 1.533(6) . ?
C13 H13A 0.9900 . ?
C13 H13B 0.9900 . ?
C14 C15 1.526(6) . ?
C14 H14A 0.9900 . ?
C14 H14B 0.9900 . ?
C15 C16 1.524(5) . ?
C15 H15A 0.9900 . ?
C15 H15B 0.9900 . ?
C16 H16A 0.9900 . ?
C16 H16B 0.9900 . ?
C111 C112 1.378(6) . ?
C111 C115 1.438(6) . ?
C112 C113 1.458(7) . ?
C112 H112 0.9500 . ?
C113 C114 1.433(8) . ?
C113 H11A 0.9900 . ?
C113 H11B 0.9900 . ?
C114 C115 1.405(7) . ?
C114 H114 0.9500 . ?
C115 H115 0.9500 . ?
C71 C711 1.521(5) . ?
C71 C76 1.546(5) . ?
C71 C72 1.547(5) . ?
C72 C73 1.522(6) . ?
C72 H72A 0.9900 . ?
C72 H72B 0.9900 . ?
C73 C74 1.531(6) . ?
C73 H73A 0.9900 . ?
C73 H73B 0.9900 . ?
C74 C75 1.520(7) . ?
C74 H74A 0.9900 . ?
C74 H74B 0.9900 . ?
C75 C76 1.521(6) . ?
C75 H75A 0.9900 . ?
C75 H75B 0.9900 . ?
C76 H76A 0.9900 . ?
C76 H76B 0.9900 . ?
C711 C715 1.370(6) . ?
C711 C712 1.431(6) . ?
C712 C713 1.403(6) . ?
C712 H712 0.9500 . ?
C713 C714 1.428(7) . ?
C713 H713 0.9500 . ?
C714 C715 1.462(7) . ?
C714 H71A 0.9900 . ?
C714 H71B 0.9900 . ?
C715 H715 0.9500 . ?

loop_
_geom_torsion_atom_site_label_1
_geom_torsion_atom_site_label_2
_geom_torsion_atom_site_label_3
_geom_torsion_atom_site_label_4
_geom_torsion
_geom_torsion_site_symmetry_1
_geom_torsion_site_symmetry_2
_geom_torsion_site_symmetry_3
_geom_torsion_site_symmetry_4
_geom_torsion_publ_flag
C11 C1 B2 C7 147.7(3) . . . . ?
B3 C1 B2 C7 39.3(3) . . . . ?
B6 C1 B2 C7 -101.7(3) . . . . ?
B5 C1 B2 C7 -64.3(3) . . . . ?
B4 C1 B2 C7 1.7(4) . . . . ?
C11 C1 B2 B11 -149.7(3) . . . . ?
B3 C1 B2 B11 101.9(3) . . . . ?
B6 C1 B2 B11 -39.1(3) . . . . ?
B5 C1 B2 B11 -1.7(4) . . . . ?
B4 C1 B2 B11 64.3(3) . . . . ?
C11 C1 B2 B6 -110.6(3) . . . . ?
B3 C1 B2 B6 141.0(3) . . . . ?
B5 C1 B2 B6 37.4(3) . . . . ?
B4 C1 B2 B6 103.4(3) . . . . ?
C11 C1 B2 B3 108.3(3) . . . . ?
B6 C1 B2 B3 -141.0(3) . . . . ?
B5 C1 B2 B3 -103.7(3) . . . . ?
B4 C1 B2 B3 -37.6(3) . . . . ?
C11 C1 B3 C7 -148.0(3) . . . . ?
B6 C1 B3 C7 -2.5(4) . . . . ?
B5 C1 B3 C7 63.9(3) . . . . ?
B2 C1 B3 C7 -39.1(3) . . . . ?
B4 C1 B3 C7 100.9(3) . . . . ?
C11 C1 B3 B4 111.1(3) . . . . ?
B6 C1 B3 B4 -103.4(3) . . . . ?
B5 C1 B3 B4 -37.0(3) . . . . ?
B2 C1 B3 B4 -139.9(3) . . . . ?
C11 C1 B3 B8 150.2(3) . . . . ?
B6 C1 B3 B8 -64.3(4) . . . . ?
B5 C1 B3 B8 2.1(4) . . . . ?
B2 C1 B3 B8 -100.8(3) . . . . ?
B4 C1 B3 B8 39.1(3) . . . . ?
C11 C1 B3 B2 -108.9(4) . . . . ?
B6 C1 B3 B2 36.5(3) . . . . ?
B5 C1 B3 B2 103.0(3) . . . . ?
B4 C1 B3 B2 139.9(3) . . . . ?
C7 B2 B3 C1 -134.5(3) . . . . ?
B11 B2 B3 C1 -98.1(3) . . . . ?
B6 B2 B3 C1 -34.4(3) . . . . ?
C1 B2 B3 C7 134.5(3) . . . . ?
B11 B2 B3 C7 36.3(3) . . . . ?
B6 B2 B3 C7 100.0(3) . . . . ?
C7 B2 B3 B4 -98.0(3) . . . . ?
C1 B2 B3 B4 36.4(3) . . . . ?
B11 B2 B3 B4 -61.7(4) . . . . ?
B6 B2 B3 B4 2.0(4) . . . . ?
C7 B2 B3 B8 -33.8(3) . . . . ?
C1 B2 B3 B8 100.6(3) . . . . ?
B11 B2 B3 B8 2.5(4) . . . . ?
B6 B2 B3 B8 66.2(4) . . . . ?
C11 C1 B4 B3 -107.5(3) . . . . ?
B6 C1 B4 B3 104.2(3) . . . . ?
B5 C1 B4 B3 140.1(3) . . . . ?
B2 C1 B4 B3 37.7(3) . . . . ?
C11 C1 B4 B9 151.4(3) . . . . ?
B3 C1 B4 B9 -101.1(3) . . . . ?
B6 C1 B4 B9 3.2(4) . . . . ?
B5 C1 B4 B9 39.0(3) . . . . ?
B2 C1 B4 B9 -63.3(3) . . . . ?
C11 C1 B4 B5 112.4(4) . . . . ?
B3 C1 B4 B5 -140.1(3) . . . . ?
B6 C1 B4 B5 -35.9(3) . . . . ?
B2 C1 B4 B5 -102.4(3) . . . . ?
C11 C1 B4 B8 -145.7(3) . . . . ?
B3 C1 B4 B8 -38.2(3) . . . . ?
B6 C1 B4 B8 66.0(4) . . . . ?
B5 C1 B4 B8 101.9(3) . . . . ?
B2 C1 B4 B8 -0.5(4) . . . . ?
C7 B3 B4 C1 -98.1(3) . . . . ?
B8 B3 B4 C1 -136.3(3) . . . . ?
B2 B3 B4 C1 -36.3(3) . . . . ?
C1 B3 B4 B9 98.2(3) . . . . ?
C7 B3 B4 B9 0.1(4) . . . . ?
B8 B3 B4 B9 -38.1(3) . . . . ?
B2 B3 B4 B9 61.9(4) . . . . ?
C1 B3 B4 B5 35.1(3) . . . . ?
C7 B3 B4 B5 -63.0(3) . . . . ?
B8 B3 B4 B5 -101.2(3) . . . . ?
B2 B3 B4 B5 -1.2(4) . . . . ?
C1 B3 B4 B8 136.3(3) . . . . ?
C7 B3 B4 B8 38.2(3) . . . . ?
B2 B3 B4 B8 100.0(3) . . . . ?
C11 C1 B5 B6 109.2(4) . . . . ?
B3 C1 B5 B6 -104.3(3) . . . . ?
B2 C1 B5 B6 -37.4(3) . . . . ?
B4 C1 B5 B6 -141.6(3) . . . . ?
C11 C1 B5 B4 -109.2(3) . . . . ?
B3 C1 B5 B4 37.3(3) . . . . ?
B6 C1 B5 B4 141.6(3) . . . . ?
B2 C1 B5 B4 104.2(3) . . . . ?
C11 C1 B5 B9 -148.3(3) . . . . ?
B3 C1 B5 B9 -1.8(4) . . . . ?
B6 C1 B5 B9 102.5(3) . . . . ?
B2 C1 B5 B9 65.2(4) . . . . ?
B4 C1 B5 B9 -39.0(3) . . . . ?
C11 C1 B5 B10 148.5(3) . . . . ?
B3 C1 B5 B10 -65.0(4) . . . . ?
B6 C1 B5 B10 39.3(3) . . . . ?
B2 C1 B5 B10 1.9(4) . . . . ?
B4 C1 B5 B10 -102.3(3) . . . . ?
B3 B4 B5 C1 -34.5(3) . . . . ?
B9 B4 B5 C1 -135.7(3) . . . . ?
B8 B4 B5 C1 -97.3(3) . . . . ?
C1 B4 B5 B6 34.4(3) . . . . ?
B3 B4 B5 B6 -0.1(4) . . . . ?
B9 B4 B5 B6 -101.4(3) . . . . ?
B8 B4 B5 B6 -63.0(4) . . . . ?
C1 B4 B5 B9 135.7(3) . . . . ?
B3 B4 B5 B9 101.3(3) . . . . ?
B8 B4 B5 B9 38.4(3) . . . . ?
C1 B4 B5 B10 99.2(3) . . . . ?
B3 B4 B5 B10 64.7(4) . . . . ?
B9 B4 B5 B10 -36.6(3) . . . . ?
B8 B4 B5 B10 1.8(4) . . . . ?
C11 C1 B6 B5 -112.5(4) . . . . ?
B3 C1 B6 B5 102.8(3) . . . . ?
B2 C1 B6 B5 139.6(3) . . . . ?
B4 C1 B6 B5 35.8(3) . . . . ?
C11 C1 B6 B2 107.8(4) . . . . ?
B3 C1 B6 B2 -36.8(3) . . . . ?
B5 C1 B6 B2 -139.6(3) . . . . ?
B4 C1 B6 B2 -103.9(3) . . . . ?
C11 C1 B6 B11 146.6(3) . . . . ?
B3 C1 B6 B11 2.0(4) . . . . ?
B5 C1 B6 B11 -100.9(3) . . . . ?
B2 C1 B6 B11 38.8(3) . . . . ?
B4 C1 B6 B11 -65.1(4) . . . . ?
C11 C1 B6 B10 -151.1(3) . . . . ?
B3 C1 B6 B10 64.3(4) . . . . ?
B5 C1 B6 B10 -38.6(3) . . . . ?
B2 C1 B6 B10 101.1(3) . . . . ?
B4 C1 B6 B10 -2.8(4) . . . . ?
B4 B5 B6 C1 -34.6(3) . . . . ?
B9 B5 B6 C1 -98.3(3) . . . . ?
B10 B5 B6 C1 -136.1(3) . . . . ?
C1 B5 B6 B2 36.0(3) . . . . ?
B4 B5 B6 B2 1.4(4) . . . . ?
B9 B5 B6 B2 -62.4(4) . . . . ?
B10 B5 B6 B2 -100.2(3) . . . . ?
C1 B5 B6 B11 99.0(3) . . . . ?
B4 B5 B6 B11 64.4(4) . . . . ?
B9 B5 B6 B11 0.7(4) . . . . ?
B10 B5 B6 B11 -37.1(3) . . . . ?
C1 B5 B6 B10 136.1(3) . . . . ?
B4 B5 B6 B10 101.5(3) . . . . ?
B9 B5 B6 B10 37.8(3) . . . . ?
C7 B2 B6 C1 96.4(3) . . . . ?
B11 B2 B6 C1 135.9(3) . . . . ?
B3 B2 B6 C1 33.9(3) . . . . ?
C7 B2 B6 B5 60.5(4) . . . . ?
C1 B2 B6 B5 -35.9(3) . . . . ?
B11 B2 B6 B5 99.9(3) . . . . ?
B3 B2 B6 B5 -2.1(4) . . . . ?
C7 B2 B6 B11 -39.4(3) . . . . ?
C1 B2 B6 B11 -135.9(3) . . . . ?
B3 B2 B6 B11 -102.0(3) . . . . ?
C7 B2 B6 B10 -2.5(4) . . . . ?
C1 B2 B6 B10 -98.9(3) . . . . ?
B11 B2 B6 B10 36.9(3) . . . . ?
B3 B2 B6 B10 -65.1(4) . . . . ?
C1 B2 C7 C71 -147.4(3) . . . . ?
B11 B2 C7 C71 111.4(3) . . . . ?
B6 B2 C7 C71 150.9(3) . . . . ?
B3 B2 C7 C71 -108.9(3) . . . . ?
C1 B2 C7 B8 -2.4(4) . . . . ?
B11 B2 C7 B8 -103.5(3) . . . . ?
B6 B2 C7 B8 -64.0(4) . . . . ?
B3 B2 C7 B8 36.1(3) . . . . ?
C1 B2 C7 B3 -38.6(3) . . . . ?
B11 B2 C7 B3 -139.7(3) . . . . ?
B6 B2 C7 B3 -100.2(3) . . . . ?
C1 B2 C7 B12 65.0(4) . . . . ?
B11 B2 C7 B12 -36.1(3) . . . . ?
B6 B2 C7 B12 3.4(4) . . . . ?
B3 B2 C7 B12 103.6(3) . . . . ?
C1 B2 C7 B11 101.1(3) . . . . ?
B6 B2 C7 B11 39.5(3) . . . . ?
B3 B2 C7 B11 139.7(3) . . . . ?
C1 B3 C7 C71 147.3(3) . . . . ?
B4 B3 C7 C71 -149.6(3) . . . . ?
B8 B3 C7 C71 -110.7(3) . . . . ?
B2 B3 C7 C71 107.5(3) . . . . ?
C1 B3 C7 B2 39.8(3) . . . . ?
B4 B3 C7 B2 103.0(3) . . . . ?
B8 B3 C7 B2 141.8(3) . . . . ?
C1 B3 C7 B8 -102.0(3) . . . . ?
B4 B3 C7 B8 -38.9(3) . . . . ?
B2 B3 C7 B8 -141.8(3) . . . . ?
C1 B3 C7 B12 -64.2(3) . . . . ?
B4 B3 C7 B12 -1.0(4) . . . . ?
B8 B3 C7 B12 37.9(3) . . . . ?
B2 B3 C7 B12 -104.0(3) . . . . ?
C1 B3 C7 B11 2.2(4) . . . . ?
B4 B3 C7 B11 65.3(4) . . . . ?
B8 B3 C7 B11 104.2(3) . . . . ?
B2 B3 C7 B11 -37.6(3) . . . . ?
C71 C7 B8 B3 107.7(3) . . . . ?
B2 C7 B8 B3 -36.3(3) . . . . ?
B12 C7 B8 B3 -139.6(3) . . . . ?
B11 C7 B8 B3 -103.3(3) . . . . ?
C71 C7 B8 B12 -112.7(4) . . . . ?
B2 C7 B8 B12 103.4(3) . . . . ?
B3 C7 B8 B12 139.6(3) . . . . ?
B11 C7 B8 B12 36.3(3) . . . . ?
C71 C7 B8 B4 146.2(3) . . . . ?
B2 C7 B8 B4 2.2(4) . . . . ?
B3 C7 B8 B4 38.5(3) . . . . ?
B12 C7 B8 B4 -101.2(3) . . . . ?
B11 C7 B8 B4 -64.8(4) . . . . ?
C71 C7 B8 B9 -151.7(3) . . . . ?
B2 C7 B8 B9 64.4(4) . . . . ?
B3 C7 B8 B9 100.6(3) . . . . ?
B12 C7 B8 B9 -39.0(3) . . . . ?
B11 C7 B8 B9 -2.7(4) . . . . ?
C1 B3 B8 C7 97.1(3) . . . . ?
B4 B3 B8 C7 136.2(3) . . . . ?
B2 B3 B8 C7 33.6(3) . . . . ?
C1 B3 B8 B12 61.4(4) . . . . ?
C7 B3 B8 B12 -35.7(3) . . . . ?
B4 B3 B8 B12 100.5(3) . . . . ?
B2 B3 B8 B12 -2.1(4) . . . . ?
C1 B3 B8 B4 -39.2(3) . . . . ?
C7 B3 B8 B4 -136.2(3) . . . . ?
B2 B3 B8 B4 -102.6(3) . . . . ?
C1 B3 B8 B9 -1.6(4) . . . . ?
C7 B3 B8 B9 -98.7(3) . . . . ?
B4 B3 B8 B9 37.5(3) . . . . ?
B2 B3 B8 B9 -65.1(4) . . . . ?
C1 B4 B8 C7 -1.0(4) . . . . ?
B3 B4 B8 C7 -38.3(3) . . . . ?
B9 B4 B8 C7 99.2(3) . . . . ?
B5 B4 B8 C7 60.9(3) . . . . ?
C1 B4 B8 B3 37.2(3) . . . . ?
B9 B4 B8 B3 137.4(3) . . . . ?
B5 B4 B8 B3 99.2(3) . . . . ?
C1 B4 B8 B12 -63.2(3) . . . . ?
B3 B4 B8 B12 -100.5(3) . . . . ?
B9 B4 B8 B12 37.0(3) . . . . ?
B5 B4 B8 B12 -1.3(4) . . . . ?
C1 B4 B8 B9 -100.2(3) . . . . ?
B3 B4 B8 B9 -137.4(3) . . . . ?
B5 B4 B8 B9 -38.3(3) . . . . ?
C1 B4 B9 B5 -38.6(3) . . . . ?
B3 B4 B9 B5 -99.2(3) . . . . ?
B8 B4 B9 B5 -137.1(3) . . . . ?
C1 B4 B9 B12 61.4(4) . . . . ?
B3 B4 B9 B12 0.7(4) . . . . ?
B5 B4 B9 B12 100.0(3) . . . . ?
B8 B4 B9 B12 -37.1(3) . . . . ?
C1 B4 B9 B10 -2.2(4) . . . . ?
B3 B4 B9 B10 -62.9(4) . . . . ?
B5 B4 B9 B10 36.4(3) . . . . ?
B8 B4 B9 B10 -100.7(3) . . . . ?
C1 B4 B9 B8 98.5(3) . . . . ?
B3 B4 B9 B8 37.9(3) . . . . ?
B5 B4 B9 B8 137.1(3) . . . . ?
C1 B5 B9 B4 39.0(3) . . . . ?
B6 B5 B9 B4 101.4(3) . . . . ?
B10 B5 B9 B4 139.5(3) . . . . ?
C1 B5 B9 B12 -62.4(4) . . . . ?
B6 B5 B9 B12 0.0(4) . . . . ?
B4 B5 B9 B12 -101.4(3) . . . . ?
B10 B5 B9 B12 38.1(3) . . . . ?
C1 B5 B9 B10 -100.5(3) . . . . ?
B6 B5 B9 B10 -38.1(3) . . . . ?
B4 B5 B9 B10 -139.5(3) . . . . ?
C1 B5 B9 B8 0.7(4) . . . . ?
B6 B5 B9 B8 63.1(4) . . . . ?
B4 B5 B9 B8 -38.3(3) . . . . ?
B10 B5 B9 B8 101.2(3) . . . . ?
C7 B8 B9 B4 -99.7(3) . . . . ?
B3 B8 B9 B4 -37.7(3) . . . . ?
B12 B8 B9 B4 -138.5(3) . . . . ?
C7 B8 B9 B5 -61.5(4) . . . . ?
B3 B8 B9 B5 0.6(4) . . . . ?
B12 B8 B9 B5 -100.3(3) . . . . ?
B4 B8 B9 B5 38.2(3) . . . . ?
C7 B8 B9 B12 38.7(3) . . . . ?
B3 B8 B9 B12 100.8(3) . . . . ?
B4 B8 B9 B12 138.5(3) . . . . ?
C7 B8 B9 B10 1.8(4) . . . . ?
B3 B8 B9 B10 63.9(4) . . . . ?
B12 B8 B9 B10 -37.0(3) . . . . ?
B4 B8 B9 B10 101.5(3) . . . . ?
C1 B5 B10 B11 -1.3(4) . . . . ?
B6 B5 B10 B11 37.2(3) . . . . ?
B4 B5 B10 B11 -64.5(4) . . . . ?
B9 B5 B10 B11 -100.9(3) . . . . ?
C1 B5 B10 B12 61.5(4) . . . . ?
B6 B5 B10 B12 100.1(3) . . . . ?
B4 B5 B10 B12 -1.6(4) . . . . ?
B9 B5 B10 B12 -38.0(3) . . . . ?
C1 B5 B10 B9 99.6(3) . . . . ?
B6 B5 B10 B9 138.1(3) . . . . ?
B4 B5 B10 B9 36.4(3) . . . . ?
C1 B5 B10 B6 -38.5(3) . . . . ?
B4 B5 B10 B6 -101.7(3) . . . . ?
B9 B5 B10 B6 -138.1(3) . . . . ?
B4 B9 B10 B5 -36.4(3) . . . . ?
B12 B9 B10 B5 -137.1(3) . . . . ?
B8 B9 B10 B5 -100.2(3) . . . . ?
B4 B9 B10 B11 63.5(4) . . . . ?
B5 B9 B10 B11 99.9(3) . . . . ?
B12 B9 B10 B11 -37.2(3) . . . . ?
B8 B9 B10 B11 -0.3(4) . . . . ?
B4 B9 B10 B12 100.7(3) . . . . ?
B5 B9 B10 B12 137.1(3) . . . . ?
B8 B9 B10 B12 36.9(3) . . . . ?
B4 B9 B10 B6 0.6(4) . . . . ?
B5 B9 B10 B6 37.0(3) . . . . ?
B12 B9 B10 B6 -100.1(3) . . . . ?
B8 B9 B10 B6 -63.2(4) . . . . ?
C1 B6 B10 B5 38.5(3) . . . . ?
B2 B6 B10 B5 101.0(3) . . . . ?
B11 B6 B10 B5 138.0(3) . . . . ?
C1 B6 B10 B11 -99.6(3) . . . . ?
B5 B6 B10 B11 -138.0(3) . . . . ?
B2 B6 B10 B11 -37.0(3) . . . . ?
C1 B6 B10 B12 -61.8(4) . . . . ?
B5 B6 B10 B12 -100.3(3) . . . . ?
B2 B6 B10 B12 0.8(4) . . . . ?
B11 B6 B10 B12 37.8(3) . . . . ?
C1 B6 B10 B9 1.3(4) . . . . ?
B5 B6 B10 B9 -37.2(3) . . . . ?
B2 B6 B10 B9 63.8(4) . . . . ?
B11 B6 B10 B9 100.8(3) . . . . ?
C71 C7 B11 B2 -106.4(4) . . . . ?
B8 C7 B11 B2 104.8(3) . . . . ?
B3 C7 B11 B2 37.9(3) . . . . ?
B12 C7 B11 B2 141.4(3) . . . . ?
C71 C7 B11 B12 112.2(4) . . . . ?
B2 C7 B11 B12 -141.4(3) . . . . ?
B8 C7 B11 B12 -36.6(3) . . . . ?
B3 C7 B11 B12 -103.5(3) . . . . ?
C71 C7 B11 B10 151.4(3) . . . . ?
B2 C7 B11 B10 -102.3(3) . . . . ?
B8 C7 B11 B10 2.5(4) . . . . ?
B3 C7 B11 B10 -64.4(4) . . . . ?
B12 C7 B11 B10 39.1(3) . . . . ?
C71 C7 B11 B6 -145.2(3) . . . . ?
B2 C7 B11 B6 -38.9(3) . . . . ?
B8 C7 B11 B6 65.9(4) . . . . ?
B3 C7 B11 B6 -1.0(4) . . . . ?
B12 C7 B11 B6 102.5(3) . . . . ?
C1 B2 B11 C7 -97.0(3) . . . . ?
B6 B2 B11 C7 -135.6(3) . . . . ?
B3 B2 B11 C7 -36.0(3) . . . . ?
C7 B2 B11 B12 34.1(3) . . . . ?
C1 B2 B11 B12 -62.9(4) . . . . ?
B6 B2 B11 B12 -101.4(3) . . . . ?
B3 B2 B11 B12 -1.9(4) . . . . ?
C7 B2 B11 B10 97.9(3) . . . . ?
C1 B2 B11 B10 0.8(4) . . . . ?
B6 B2 B11 B10 -37.7(3) . . . . ?
B3 B2 B11 B10 61.8(4) . . . . ?
C7 B2 B11 B6 135.6(3) . . . . ?
C1 B2 B11 B6 38.6(3) . . . . ?
B3 B2 B11 B6 99.5(3) . . . . ?
B5 B10 B11 C7 61.7(4) . . . . ?
B12 B10 B11 C7 -38.6(3) . . . . ?
B9 B10 B11 C7 -1.3(4) . . . . ?
B6 B10 B11 C7 98.8(3) . . . . ?
B5 B10 B11 B2 0.3(4) . . . . ?
B12 B10 B11 B2 -100.0(3) . . . . ?
B9 B10 B11 B2 -62.7(4) . . . . ?
B6 B10 B11 B2 37.3(3) . . . . ?
B5 B10 B11 B12 100.3(3) . . . . ?
B9 B10 B11 B12 37.3(3) . . . . ?
B6 B10 B11 B12 137.3(3) . . . . ?
B5 B10 B11 B6 -37.0(3) . . . . ?
B12 B10 B11 B6 -137.3(3) . . . . ?
B9 B10 B11 B6 -100.1(3) . . . . ?
C1 B6 B11 C7 -0.5(4) . . . . ?
B5 B6 B11 C7 -63.0(4) . . . . ?
B2 B6 B11 C7 38.2(3) . . . . ?
B10 B6 B11 C7 -100.2(3) . . . . ?
C1 B6 B11 B2 -38.7(3) . . . . ?
B5 B6 B11 B2 -101.2(3) . . . . ?
B10 B6 B11 B2 -138.4(3) . . . . ?
C1 B6 B11 B12 61.4(4) . . . . ?
B5 B6 B11 B12 -1.1(4) . . . . ?
B2 B6 B11 B12 100.0(3) . . . . ?
B10 B6 B11 B12 -38.3(3) . . . . ?
C1 B6 B11 B10 99.7(3) . . . . ?
B5 B6 B11 B10 37.2(3) . . . . ?
B2 B6 B11 B10 138.4(3) . . . . ?
C71 C7 B12 B11 -109.5(4) . . . . ?
B2 C7 B12 B11 36.2(3) . . . . ?
B8 C7 B12 B11 141.2(3) . . . . ?
B3 C7 B12 B11 103.4(3) . . . . ?
C71 C7 B12 B9 148.6(3) . . . . ?
B2 C7 B12 B9 -65.8(4) . . . . ?
B8 C7 B12 B9 39.2(3) . . . . ?
B3 C7 B12 B9 1.5(4) . . . . ?
B11 C7 B12 B9 -101.9(3) . . . . ?
C71 C7 B12 B8 109.3(4) . . . . ?
B2 C7 B12 B8 -105.0(3) . . . . ?
B3 C7 B12 B8 -37.8(3) . . . . ?
B11 C7 B12 B8 -141.2(3) . . . . ?
C71 C7 B12 B10 -148.6(3) . . . . ?
B2 C7 B12 B10 -2.9(4) . . . . ?
B8 C7 B12 B10 102.1(3) . . . . ?
B3 C7 B12 B10 64.3(4) . . . . ?
B11 C7 B12 B10 -39.1(3) . . . . ?
B2 B11 B12 C7 -33.9(3) . . . . ?
B10 B11 B12 C7 -135.7(3) . . . . ?
B6 B11 B12 C7 -97.2(3) . . . . ?
C7 B11 B12 B9 98.3(3) . . . . ?
B2 B11 B12 B9 64.4(4) . . . . ?
B10 B11 B12 B9 -37.4(3) . . . . ?
B6 B11 B12 B9 1.1(4) . . . . ?
C7 B11 B12 B8 34.4(3) . . . . ?
B2 B11 B12 B8 0.6(4) . . . . ?
B10 B11 B12 B8 -101.2(3) . . . . ?
B6 B11 B12 B8 -62.7(4) . . . . ?
C7 B11 B12 B10 135.7(3) . . . . ?
B2 B11 B12 B10 101.8(3) . . . . ?
B6 B11 B12 B10 38.5(3) . . . . ?
B4 B9 B12 C7 -1.3(4) . . . . ?
B5 B9 B12 C7 62.1(4) . . . . ?
B10 B9 B12 C7 100.1(3) . . . . ?
B8 B9 B12 C7 -38.6(3) . . . . ?
B4 B9 B12 B11 -64.1(4) . . . . ?
B5 B9 B12 B11 -0.7(4) . . . . ?
B10 B9 B12 B11 37.4(3) . . . . ?
B8 B9 B12 B11 -101.3(3) . . . . ?
B4 B9 B12 B8 37.3(3) . . . . ?
B5 B9 B12 B8 100.6(3) . . . . ?
B10 B9 B12 B8 138.7(3) . . . . ?
B4 B9 B12 B10 -101.4(3) . . . . ?
B5 B9 B12 B10 -38.1(3) . . . . ?
B8 B9 B12 B10 -138.7(3) . . . . ?
B3 B8 B12 C7 35.7(3) . . . . ?
B4 B8 B12 C7 98.7(3) . . . . ?
B9 B8 B12 C7 135.5(3) . . . . ?
C7 B8 B12 B11 -34.8(3) . . . . ?
B3 B8 B12 B11 0.9(4) . . . . ?
B4 B8 B12 B11 63.9(4) . . . . ?
B9 B8 B12 B11 100.7(3) . . . . ?
C7 B8 B12 B9 -135.5(3) . . . . ?
B3 B8 B12 B9 -99.8(3) . . . . ?
B4 B8 B12 B9 -36.8(3) . . . . ?
C7 B8 B12 B10 -98.4(3) . . . . ?
B3 B8 B12 B10 -62.7(4) . . . . ?
B4 B8 B12 B10 0.3(4) . . . . ?
B9 B8 B12 B10 37.1(3) . . . . ?
B5 B10 B12 C7 -61.2(4) . . . . ?
B11 B10 B12 C7 39.0(3) . . . . ?
B9 B10 B12 C7 -99.2(3) . . . . ?
B6 B10 B12 C7 1.2(4) . . . . ?
B5 B10 B12 B11 -100.2(3) . . . . ?
B9 B10 B12 B11 -138.2(3) . . . . ?
B6 B10 B12 B11 -37.7(3) . . . . ?
B5 B10 B12 B9 38.0(3) . . . . ?
B11 B10 B12 B9 138.2(3) . . . . ?
B6 B10 B12 B9 100.5(3) . . . . ?
B5 B10 B12 B8 0.8(4) . . . . ?
B11 B10 B12 B8 101.0(3) . . . . ?
B9 B10 B12 B8 -37.2(3) . . . . ?
B6 B10 B12 B8 63.3(4) . . . . ?
B3 C1 C11 C111 74.1(4) . . . . ?
B6 C1 C11 C111 -68.6(4) . . . . ?
B5 C1 C11 C111 -141.5(3) . . . . ?
B2 C1 C11 C111 2.7(4) . . . . ?
B4 C1 C11 C111 145.8(3) . . . . ?
B3 C1 C11 C12 -48.1(4) . . . . ?
B6 C1 C11 C12 169.3(3) . . . . ?
B5 C1 C11 C12 96.3(4) . . . . ?
B2 C1 C11 C12 -119.5(3) . . . . ?
B4 C1 C11 C12 23.6(4) . . . . ?
B3 C1 C11 C16 -165.1(3) . . . . ?
B6 C1 C11 C16 52.2(4) . . . . ?
B5 C1 C11 C16 -20.7(4) . . . . ?
B2 C1 C11 C16 123.5(3) . . . . ?
B4 C1 C11 C16 -93.4(4) . . . . ?
C111 C11 C12 C13 62.7(4) . . . . ?
C16 C11 C12 C13 -56.9(4) . . . . ?
C1 C11 C12 C13 -176.4(3) . . . . ?
C11 C12 C13 C14 56.7(5) . . . . ?
C12 C13 C14 C15 -54.2(5) . . . . ?
C13 C14 C15 C16 55.8(4) . . . . ?
C14 C15 C16 C11 -59.8(4) . . . . ?
C111 C11 C16 C15 -62.0(4) . . . . ?
C12 C11 C16 C15 58.2(4) . . . . ?
C1 C11 C16 C15 177.9(3) . . . . ?
C12 C11 C111 C112 28.4(5) . . . . ?
C16 C11 C111 C112 145.6(4) . . . . ?
C1 C11 C111 C112 -93.5(4) . . . . ?
C12 C11 C111 C115 -153.8(4) . . . . ?
C16 C11 C111 C115 -36.6(5) . . . . ?
C1 C11 C111 C115 84.3(4) . . . . ?
C115 C111 C112 C113 -0.2(5) . . . . ?
C11 C111 C112 C113 178.0(4) . . . . ?
C111 C112 C113 C114 0.1(5) . . . . ?
C112 C113 C114 C115 -0.1(5) . . . . ?
C113 C114 C115 C111 0.0(5) . . . . ?
C112 C111 C115 C114 0.1(5) . . . . ?
C11 C111 C115 C114 -178.0(4) . . . . ?
B2 C7 C71 C711 69.6(4) . . . . ?
B8 C7 C71 C711 -72.8(4) . . . . ?
B3 C7 C71 C711 -1.3(4) . . . . ?
B12 C7 C71 C711 -146.4(3) . . . . ?
B11 C7 C71 C711 140.7(3) . . . . ?
B2 C7 C71 C76 -169.2(3) . . . . ?
B8 C7 C71 C76 48.3(4) . . . . ?
B3 C7 C71 C76 119.9(3) . . . . ?
B12 C7 C71 C76 -25.3(5) . . . . ?
B11 C7 C71 C76 -98.2(4) . . . . ?
B2 C7 C71 C72 -52.4(4) . . . . ?
B8 C7 C71 C72 165.1(3) . . . . ?
B3 C7 C71 C72 -123.3(3) . . . . ?
B12 C7 C71 C72 91.5(4) . . . . ?
B11 C7 C71 C72 18.6(4) . . . . ?
C711 C71 C72 C73 63.5(4) . . . . ?
C76 C71 C72 C73 -56.9(4) . . . . ?
C7 C71 C72 C73 -176.4(3) . . . . ?
C71 C72 C73 C74 58.0(5) . . . . ?
C72 C73 C74 C75 -55.8(5) . . . . ?
C73 C74 C75 C76 56.8(5) . . . . ?
C74 C75 C76 C71 -60.3(5) . . . . ?
C711 C71 C76 C75 -62.9(4) . . . . ?
C72 C71 C76 C75 58.0(4) . . . . ?
C7 C71 C76 C75 177.5(3) . . . . ?
C76 C71 C711 C715 147.0(4) . . . . ?
C72 C71 C711 C715 29.4(5) . . . . ?
C7 C71 C711 C715 -92.0(4) . . . . ?
C76 C71 C711 C712 -36.0(5) . . . . ?
C72 C71 C711 C712 -153.7(4) . . . . ?
C7 C71 C711 C712 85.0(4) . . . . ?
C715 C711 C712 C713 2.2(5) . . . . ?
C71 C711 C712 C713 -175.3(4) . . . . ?
C711 C712 C713 C714 -1.8(5) . . . . ?
C712 C713 C714 C715 0.8(5) . . . . ?
C712 C711 C715 C714 -1.7(5) . . . . ?
C71 C711 C715 C714 175.8(4) . . . . ?
C713 C714 C715 C711 0.5(5) . . . . ?
